data_7241349
loop_
_publ_author_name
'Zhang, Yingying'
'Hu, Mingjun'
'Lu, Guizhen'
'Qin, Na'
'Han, Suzhen'
'Zhu, Kaifang'
'Huang, Chao'
'Mi, Liwei'

_publ_section_title
;
 Nanosheets-assembled microflowers-like coordination polymers by
 surfactant-assisted assembly with enhanced catalytic activity
;
_journal_name_full CrystEngComm
_journal_paper_doi 10.1039/D0CE01248C
_journal_year 2020
_chemical_formula_moiety 'C13 H5 N13 O Zn2, 0.5(O)'
_chemical_formula_sum 'C13 H12 N13 O3.5 Zn2'
_chemical_formula_weight 537.10
_space_group_crystal_system tetragonal
_space_group_IT_number 82
_space_group_name_Hall 'I -4'
_space_group_name_H-M_alt 'I -4'
_atom_sites_solution_hydrogens geom
_atom_sites_solution_primary direct
_audit_creation_date 2020-08-11
_audit_creation_method
;
Olex2 1.2-beta
(compiled 2017.03.28 svn.r3405 for OlexSys, GUI svn.r5337)
;
_audit_update_record
;
2020-08-12 deposited with the CCDC.	2020-10-05 downloaded from the CCDC.
;
_cell_angle_alpha 90
_cell_angle_beta 90
_cell_angle_gamma 90
_cell_formula_units_Z 8
_cell_length_a 13.8461(3)
_cell_length_b 13.8461(3)
_cell_length_c 23.3810(10)
_cell_measurement_reflns_used 9842
_cell_measurement_temperature 273(2)
_cell_measurement_theta_max 27.31
_cell_measurement_theta_min 2.71
_cell_volume 4482.5(2)
_computing_cell_refinement 'SAINT V8.38A (?, 2016)'
_computing_data_reduction 'SAINT V8.38A (?, 2016)'
_computing_molecular_graphics 'Olex2 (Dolomanov et al., 2009)'
_computing_publication_material 'Olex2 (Dolomanov et al., 2009)'
_computing_structure_refinement 'ShelXL (Sheldrick, 2015)'
_computing_structure_solution 'SIR2004 (Burla et al., 2007)'
_diffrn_ambient_temperature 273.15
_diffrn_measured_fraction_theta_full 0.999
_diffrn_measured_fraction_theta_max 0.999
_diffrn_measurement_device_type 'CCD area detector'
_diffrn_measurement_method 'phi and omega scans'
_diffrn_radiation_monochromator graphite
_diffrn_radiation_type MoK\a
_diffrn_radiation_wavelength 0.71073
_diffrn_reflns_av_R_equivalents 0.0513
_diffrn_reflns_av_unetI/netI 0.0243
_diffrn_reflns_Laue_measured_fraction_full 0.999
_diffrn_reflns_Laue_measured_fraction_max 0.999
_diffrn_reflns_limit_h_max 16
_diffrn_reflns_limit_h_min -16
_diffrn_reflns_limit_k_max 16
_diffrn_reflns_limit_k_min -16
_diffrn_reflns_limit_l_max 28
_diffrn_reflns_limit_l_min -28
_diffrn_reflns_number 50639
_diffrn_reflns_point_group_measured_fraction_full 0.998
_diffrn_reflns_point_group_measured_fraction_max 0.998
_diffrn_reflns_theta_full 25.242
_diffrn_reflns_theta_max 25.499
_diffrn_reflns_theta_min 2.714
_exptl_absorpt_coefficient_mu 2.185
_exptl_absorpt_correction_T_max 0.7427
_exptl_absorpt_correction_T_min 0.6864
_exptl_crystal_colour colourless
_exptl_crystal_density_diffrn 1.592
_exptl_crystal_description block
_exptl_crystal_F_000 2152
_exptl_crystal_size_max 0.12
_exptl_crystal_size_mid 0.09
_exptl_crystal_size_min 0.06
_platon_squeeze_details
;
;
_refine_diff_density_max 1.221
_refine_diff_density_min -2.115
_refine_diff_density_rms 0.285
_refine_ls_abs_structure_details
;
 Flack x determined using 1961 quotients [(I+)-(I-)]/[(I+)+(I-)]
 (Parsons, Flack and Wagner, Acta Cryst. B69 (2013) 249-259).
;
_refine_ls_abs_structure_Flack 0.101(5)
_refine_ls_extinction_method none
_refine_ls_goodness_of_fit_ref 1.038
_refine_ls_hydrogen_treatment constr
_refine_ls_matrix_type full
_refine_ls_number_parameters 268
_refine_ls_number_reflns 4166
_refine_ls_number_restraints 6
_refine_ls_restrained_S_all 1.038
_refine_ls_R_factor_all 0.0836
_refine_ls_R_factor_gt 0.0829
_refine_ls_shift/su_max 0.000
_refine_ls_shift/su_mean 0.000
_refine_ls_structure_factor_coef Fsqd
_refine_ls_weighting_details 'w=1/[\s^2^(Fo^2^)+(0.1870P)^2^+32.8806P] where P=(Fo^2^+2Fc^2^)/3'
_refine_ls_weighting_scheme calc
_refine_ls_wR_factor_gt 0.2219
_refine_ls_wR_factor_ref 0.2240
_reflns_Friedel_coverage 0.942
_reflns_Friedel_fraction_full 0.998
_reflns_Friedel_fraction_max 0.998
_reflns_number_gt 4114
_reflns_number_total 4166
_reflns_threshold_expression 'I > 2\s(I)'
_cod_data_source_file d0ce01248c2.cif
_cod_data_source_block 2
_cod_original_cell_volume 4482.5(3)
_cod_original_formula_sum 'C13 H12 N13 O3.50 Zn2'
_cod_database_code 7241349
_shelx_shelxl_version_number 2018/3
_shelx_space_group_comment
;
The symmetry employed for this shelxl refinement is uniquely defined
by the following loop, which should always be used as a source of
symmetry information in preference to the above space-group names.
They are only intended as comments.
;
_shelx_estimated_absorpt_t_max 0.880
_shelx_estimated_absorpt_t_min 0.779
_olex2_refinement_description
;
1. Twinned data refinement
 Scales: 0.724(4)
 0.276(4)
2. Fixed Uiso
 At 1.2 times of:
  All C(H) groups
3. Rigid bond restraints
 O2
 with sigma for 1-2 distances of 0.005 and sigma for 1-3 distances of 0.005
4. Uiso/Uaniso restraints and constraints
O2: within 2A with sigma of 0.005 and sigma for terminal atoms of 0.01
Uanis(O2) \\sim Ueq: with sigma of 0.005 and sigma for terminal atoms of 0.01
5.a Aromatic/amide H refined with riding coordinates:
 C2(H2), C3(H3), C4(H4), C8(H8), C12(H12)
;
_olex2_submission_special_instructions 'No special instructions were received'

loop_
_space_group_symop_operation_xyz
'x, y, z'
'-x, -y, z'
'y, -x, -z'
'-y, x, -z'
'x+1/2, y+1/2, z+1/2'
'-x+1/2, -y+1/2, z+1/2'
'y+1/2, -x+1/2, -z+1/2'
'-y+1/2, x+1/2, -z+1/2'

loop_
_atom_site_label
_atom_site_type_symbol
_atom_site_fract_x
_atom_site_fract_y
_atom_site_fract_z
_atom_site_U_iso_or_equiv
_atom_site_adp_type
_atom_site_occupancy
_atom_site_site_symmetry_order
_atom_site_calc_flag
_atom_site_refinement_flags_posn
_atom_site_refinement_flags_adp
_atom_site_refinement_flags_occupancy
_atom_site_disorder_assembly
_atom_site_disorder_group
Zn1 Zn 0.27654(14) 0.85722(14) 0.83170(8) 0.0261(4) Uani 1 1 d . . . . .
Zn2 Zn 0.22892(16) 0.83647(15) 0.56630(9) 0.0328(5) Uani 1 1 d . . . . .
O1 O 0.3948(13) 0.7769(16) 0.8214(7) 0.067(6) Uani 1 1 d . . . . .
O2 O 0.500000 0.000000 0.165(17) 0.62(15) Uani 1 2 d S TU P . .
N1 N 0.1244(11) 0.8552(12) 0.8360(7) 0.032(3) Uani 1 1 d . . . . .
N2 N 0.1301(14) 0.7922(14) 0.9859(8) 0.045(4) Uani 1 1 d . . . . .
N3 N 0.2214(13) 0.7682(16) 1.0073(7) 0.043(4) Uani 1 1 d . . . . .
N4 N 0.2454(10) 0.8251(14) 0.9213(7) 0.035(3) Uani 1 1 d . . . . .
N6 N 0.5360(10) 0.7342(14) 0.9721(7) 0.037(4) Uani 1 1 d . . . . .
N7 N 0.4580(11) 0.7768(13) 0.9438(7) 0.035(3) Uani 1 1 d . . . . .
N8 N 0.0999(12) 0.8607(15) 0.6847(7) 0.040(4) Uani 1 1 d . . . . .
N9 N 0.1852(10) 0.8492(16) 0.6527(7) 0.041(4) Uani 1 1 d . . . . .
N10 N 0.2258(11) 0.8582(9) 0.7436(5) 0.022(3) Uani 1 1 d . . . . .
N11 N 0.4348(11) 0.8249(12) 0.6959(7) 0.031(3) Uani 1 1 d . . . . .
N12 N 0.5037(13) 0.8114(12) 0.6536(6) 0.036(4) Uani 1 1 d . . . . .
N13 N 0.3660(12) 0.8349(13) 0.6099(6) 0.034(3) Uani 1 1 d . . . . .
N14 N 0.4047(14) 0.7123(16) 1.0271(8) 0.048(5) Uani 1 1 d . . . . .
C1 C 0.0688(14) 0.869(2) 0.7902(10) 0.046(6) Uani 1 1 d . . . . .
C2 C -0.0295(16) 0.8778(19) 0.7945(11) 0.050(6) Uani 1 1 d . . . . .
H2 H -0.067162 0.883250 0.761688 0.060 Uiso 1 1 calc R . . . .
C3 C -0.0717(15) 0.879(2) 0.8473(14) 0.069(9) Uani 1 1 d . . . . .
H3 H -0.137148 0.892781 0.850497 0.083 Uiso 1 1 calc R . . . .
C4 C -0.0178(16) 0.859(2) 0.8972(12) 0.059(6) Uani 1 1 d . . . . .
H4 H -0.047387 0.849765 0.932412 0.070 Uiso 1 1 calc R . . . .
C5 C 0.0843(15) 0.8549(17) 0.8907(9) 0.040(5) Uani 1 1 d . . . . .
C6 C 0.1482(13) 0.8247(13) 0.9331(9) 0.034(4) Uani 1 1 d . . . . .
C7 C 0.2859(12) 0.7883(13) 0.9681(7) 0.027(3) Uani 1 1 d . . . . .
C8 C 0.4982(15) 0.695(2) 1.0227(8) 0.048(6) Uani 1 1 d . . . . .
H8 H 0.534191 0.660723 1.049563 0.058 Uiso 1 1 calc R . . . .
C9 C 0.1311(15) 0.8647(15) 0.7370(8) 0.036(4) Uani 1 1 d . . . . .
C10 C 0.2583(13) 0.8483(14) 0.6913(7) 0.029(3) Uani 1 1 d . . . . .
C11 C 0.3544(13) 0.8386(11) 0.6679(8) 0.026(3) Uani 1 1 d . . . . .
C12 C 0.4565(14) 0.8161(15) 0.6048(9) 0.036(4) Uani 1 1 d . . . . .
H12 H 0.486199 0.806627 0.569569 0.043 Uiso 1 1 calc R . . . .
C33 C 0.3853(15) 0.7631(16) 0.9796(9) 0.040(4) Uani 1 1 d . . . . .

loop_
_atom_site_aniso_label
_atom_site_aniso_U_11
_atom_site_aniso_U_22
_atom_site_aniso_U_33
_atom_site_aniso_U_23
_atom_site_aniso_U_13
_atom_site_aniso_U_12
Zn1 0.0257(9) 0.0336(10) 0.0189(8) 0.0013(8) 0.0009(7) -0.0004(8)
Zn2 0.0402(11) 0.0352(11) 0.0229(8) -0.0038(8) -0.0081(9) 0.0008(9)
O1 0.059(10) 0.109(15) 0.034(8) 0.001(9) 0.009(7) 0.056(10)
O2 0.62(15) 0.62(15) 0.62(15) 0.000 0.000 0.001(15)
N1 0.031(7) 0.043(8) 0.023(7) 0.006(7) 0.002(6) 0.006(6)
N2 0.047(10) 0.055(11) 0.033(9) 0.018(8) 0.015(7) 0.009(9)
N3 0.031(8) 0.065(11) 0.034(8) 0.011(8) 0.012(7) 0.004(8)
N4 0.018(7) 0.055(10) 0.032(7) 0.003(7) 0.010(6) 0.008(6)
N6 0.019(6) 0.062(10) 0.030(8) 0.018(8) 0.004(6) -0.005(6)
N7 0.036(8) 0.040(8) 0.030(8) 0.019(7) -0.008(6) -0.003(7)
N8 0.029(7) 0.066(11) 0.023(7) -0.004(7) -0.011(6) -0.007(8)
N9 0.021(7) 0.075(12) 0.029(8) -0.003(8) -0.013(6) 0.010(8)
N10 0.028(6) 0.022(6) 0.016(6) -0.005(5) -0.005(5) 0.000(6)
N11 0.025(7) 0.044(8) 0.023(7) -0.011(7) 0.011(6) -0.001(6)
N12 0.050(9) 0.041(9) 0.017(7) 0.005(6) 0.013(7) 0.014(7)
N13 0.040(8) 0.052(9) 0.010(6) -0.001(6) -0.006(6) 0.013(7)
N14 0.050(10) 0.062(11) 0.032(9) 0.021(9) 0.021(8) 0.005(9)
C1 0.019(8) 0.082(16) 0.037(12) -0.005(10) -0.009(8) 0.024(9)
C2 0.032(10) 0.065(15) 0.053(14) 0.010(11) -0.015(9) -0.005(10)
C3 0.015(8) 0.085(18) 0.11(2) 0.016(17) 0.019(11) 0.023(10)
C4 0.032(11) 0.080(18) 0.064(15) 0.010(14) 0.012(10) -0.011(11)
C5 0.041(10) 0.054(12) 0.024(9) -0.003(9) 0.013(8) -0.014(9)
C6 0.026(8) 0.043(9) 0.034(9) -0.004(8) 0.014(8) 0.008(7)
C7 0.024(8) 0.032(8) 0.024(8) 0.017(7) 0.011(6) 0.001(6)
C8 0.032(9) 0.093(19) 0.020(8) 0.028(10) -0.010(8) 0.000(10)
C9 0.037(9) 0.042(10) 0.027(9) 0.011(8) 0.005(8) 0.000(8)
C10 0.029(8) 0.036(8) 0.021(7) -0.001(7) -0.010(6) -0.001(6)
C11 0.032(8) 0.025(7) 0.022(7) -0.005(7) -0.001(7) -0.007(6)
C12 0.038(10) 0.035(9) 0.035(10) 0.007(8) -0.009(8) -0.007(8)
C33 0.035(10) 0.047(11) 0.036(10) 0.014(9) -0.011(8) -0.005(9)

loop_
_atom_type_symbol
_atom_type_description
_atom_type_scat_dispersion_real
_atom_type_scat_dispersion_imag
_atom_type_scat_source
C C 0.0033 0.0016 'International Tables Vol C Tables 4.2.6.8 and 6.1.1.4'
H H 0.0000 0.0000 'International Tables Vol C Tables 4.2.6.8 and 6.1.1.4'
N N 0.0061 0.0033 'International Tables Vol C Tables 4.2.6.8 and 6.1.1.4'
O O 0.0106 0.0060 'International Tables Vol C Tables 4.2.6.8 and 6.1.1.4'
Zn Zn 0.2839 1.4301 'International Tables Vol C Tables 4.2.6.8 and 6.1.1.4'

loop_
_geom_angle_atom_site_label_1
_geom_angle_atom_site_label_2
_geom_angle_atom_site_label_3
_geom_angle
_geom_angle_site_symmetry_1
_geom_angle_site_symmetry_3
_geom_angle_publ_flag
O1 Zn1 N1 144.9(9) . . ?
O1 Zn1 N4 99.4(6) . . ?
O1 Zn1 N10 98.9(6) . . ?
O1 Zn1 N12 110.9(9) . 7_466 ?
N1 Zn1 N4 75.8(6) . . ?
N1 Zn1 N10 73.9(6) . . ?
N10 Zn1 N4 147.7(6) . . ?
N12 Zn1 N1 104.1(7) 7_466 . ?
N12 Zn1 N4 94.5(7) 7_466 . ?
N12 Zn1 N10 103.5(5) 7_466 . ?
N3 Zn2 N9 140.6(8) 6_564 . ?
N3 Zn2 N13 90.8(6) 6_564 . ?
N3 Zn2 N14 77.8(7) 6_564 6_564 ?
N6 Zn2 N3 107.6(8) 7_466 6_564 ?
N6 Zn2 N9 111.6(8) 7_466 . ?
N6 Zn2 N13 101.0(7) 7_466 . ?
N6 Zn2 N14 96.7(8) 7_466 6_564 ?
N9 Zn2 N13 78.5(6) . . ?
N9 Zn2 N14 100.7(7) . 6_564 ?
N13 Zn2 N14 161.2(8) . 6_564 ?
C1 N1 Zn1 122.5(14) . . ?
C1 N1 C5 120.6(17) . . ?
C5 N1 Zn1 116.2(13) . . ?
C6 N2 N3 104.0(16) . . ?
N2 N3 Zn2 133.6(14) . 6_565 ?
C7 N3 Zn2 112.3(13) . 6_565 ?
C7 N3 N2 108.3(16) . . ?
C6 N4 Zn1 112.8(13) . . ?
C7 N4 Zn1 141.6(11) . . ?
C7 N4 C6 104.1(15) . . ?
N7 N6 Zn2 119.3(11) . 8_656 ?
N7 N6 C8 106.0(14) . . ?
C8 N6 Zn2 134.4(14) . 8_656 ?
C33 N7 N6 103.2(14) . . ?
C9 N8 N9 103.1(15) . . ?
N8 N9 Zn2 139.2(11) . . ?
C10 N9 Zn2 114.9(12) . . ?
C10 N9 N8 105.9(14) . . ?
C9 N10 Zn1 115.5(12) . . ?
C10 N10 Zn1 140.5(12) . . ?
C10 N10 C9 103.8(14) . . ?
C11 N11 N12 104.4(15) . . ?
N11 N12 Zn1 124.6(12) . 8_656 ?
C12 N12 Zn1 129.4(13) . 8_656 ?
C12 N12 N11 105.7(17) . . ?
C11 N13 Zn2 111.4(13) . . ?
C12 N13 Zn2 144.9(14) . . ?
C12 N13 C11 102.3(16) . . ?
C8 N14 Zn2 144.1(16) . 6_565 ?
C8 N14 C33 103.2(17) . . ?
C33 N14 Zn2 110.0(14) . 6_565 ?
N1 C1 C2 122(2) . . ?
N1 C1 C9 109.1(16) . . ?
C2 C1 C9 129(2) . . ?
C1 C2 H2 120.3 . . ?
C3 C2 C1 119(2) . . ?
C3 C2 H2 120.3 . . ?
C2 C3 H3 119.4 . . ?
C2 C3 C4 121.3(19) . . ?
C4 C3 H3 119.4 . . ?
C3 C4 H4 121.7 . . ?
C3 C4 C5 117(2) . . ?
C5 C4 H4 121.7 . . ?
N1 C5 C4 119(2) . . ?
C6 C5 N1 113.7(18) . . ?
C6 C5 C4 125(2) . . ?
N2 C6 N4 111.8(18) . . ?
N2 C6 C5 129.8(18) . . ?
N4 C6 C5 118.5(18) . . ?
N3 C7 N4 111.8(16) . . ?
N3 C7 C33 117.9(17) . . ?
N4 C7 C33 130.2(16) . . ?
N6 C8 H8 124.5 . . ?
N14 C8 N6 111.1(17) . . ?
N14 C8 H8 124.5 . . ?
N8 C9 N10 115.9(17) . . ?
N8 C9 C1 125.8(18) . . ?
N10 C9 C1 118.1(17) . . ?
N9 C10 C11 115.8(15) . . ?
N10 C10 N9 111.3(16) . . ?
N10 C10 C11 132.8(16) . . ?
N11 C11 N13 113.1(16) . . ?
N11 C11 C10 127.5(16) . . ?
N13 C11 C10 119.2(16) . . ?
N12 C12 H12 122.8 . . ?
N13 C12 N12 114.5(19) . . ?
N13 C12 H12 122.8 . . ?
N7 C33 N14 116.5(18) . . ?
N7 C33 C7 125.0(17) . . ?
N14 C33 C7 118.1(18) . . ?

loop_
_geom_bond_atom_site_label_1
_geom_bond_atom_site_label_2
_geom_bond_distance
_geom_bond_site_symmetry_2
_geom_bond_publ_flag
Zn1 O1 1.994(14) . ?
Zn1 N1 2.110(15) . ?
Zn1 N4 2.183(16) . ?
Zn1 N10 2.176(12) . ?
Zn1 N12 2.015(18) 7_466 ?
Zn2 N3 2.115(18) 6_564 ?
Zn2 N6 1.982(15) 7_466 ?
Zn2 N9 2.115(16) . ?
Zn2 N13 2.154(16) . ?
Zn2 N14 2.172(18) 6_564 ?
N1 C1 1.33(2) . ?
N1 C5 1.39(2) . ?
N2 N3 1.40(3) . ?
N2 C6 1.34(3) . ?
N3 C7 1.31(2) . ?
N4 C6 1.38(2) . ?
N4 C7 1.33(2) . ?
N6 N7 1.40(2) . ?
N6 C8 1.40(2) . ?
N7 C33 1.32(3) . ?
N8 N9 1.41(2) . ?
N8 C9 1.30(3) . ?
N9 C10 1.36(2) . ?
N10 C9 1.32(3) . ?
N10 C10 1.31(2) . ?
N11 N12 1.39(2) . ?
N11 C11 1.31(3) . ?
N12 C12 1.32(3) . ?
N13 C11 1.37(2) . ?
N13 C12 1.29(3) . ?
N14 C8 1.32(3) . ?
N14 C33 1.34(3) . ?
C1 C2 1.37(3) . ?
C1 C9 1.52(3) . ?
C2 H2 0.9300 . ?
C2 C3 1.37(4) . ?
C3 H3 0.9300 . ?
C3 C4 1.41(4) . ?
C4 H4 0.9300 . ?
C4 C5 1.42(3) . ?
C5 C6 1.39(3) . ?
C7 C33 1.44(3) . ?
C8 H8 0.9300 . ?
C10 C11 1.44(3) . ?
C12 H12 0.9300 . ?

loop_
_geom_torsion_atom_site_label_1
_geom_torsion_atom_site_label_2
_geom_torsion_atom_site_label_3
_geom_torsion_atom_site_label_4
_geom_torsion
_geom_torsion_site_symmetry_1
_geom_torsion_site_symmetry_2
_geom_torsion_site_symmetry_3
_geom_torsion_site_symmetry_4
_geom_torsion_publ_flag
Zn1 N1 C1 C2 -173(2) . . . . ?
Zn1 N1 C1 C9 11(3) . . . . ?
Zn1 N1 C5 C4 176(2) . . . . ?
Zn1 N1 C5 C6 -20(2) . . . . ?
Zn1 N4 C6 N2 171.5(14) . . . . ?
Zn1 N4 C6 C5 -7(3) . . . . ?
Zn1 N4 C7 N3 -165.6(19) . . . . ?
Zn1 N4 C7 C33 10(4) . . . . ?
Zn1 N10 C9 N8 -176.9(15) . . . . ?
Zn1 N10 C9 C1 -1(2) . . . . ?
Zn1 N10 C10 N9 175.0(15) . . . . ?
Zn1 N10 C10 C11 -6(4) . . . . ?
Zn1 N12 C12 N13 175.9(14) 8_656 . . . ?
Zn2 N3 C7 N4 157.6(14) 6_565 . . . ?
Zn2 N3 C7 C33 -19(3) 6_565 . . . ?
Zn2 N6 N7 C33 176.6(15) 8_656 . . . ?
Zn2 N6 C8 N14 -174.1(18) 8_656 . . . ?
Zn2 N9 C10 N10 178.9(13) . . . . ?
Zn2 N9 C10 C11 0(2) . . . . ?
Zn2 N13 C11 N11 171.5(12) . . . . ?
Zn2 N13 C11 C10 -3(2) . . . . ?
Zn2 N13 C12 N12 -166.2(18) . . . . ?
Zn2 N14 C8 N6 157(2) 6_565 . . . ?
Zn2 N14 C33 N7 -163.7(16) 6_565 . . . ?
Zn2 N14 C33 C7 9(3) 6_565 . . . ?
N1 C1 C2 C3 4(4) . . . . ?
N1 C1 C9 N8 169(2) . . . . ?
N1 C1 C9 N10 -6(3) . . . . ?
N1 C5 C6 N2 -161(2) . . . . ?
N1 C5 C6 N4 18(3) . . . . ?
N2 N3 C7 N4 0(3) . . . . ?
N2 N3 C7 C33 -175.9(18) . . . . ?
N3 N2 C6 N4 -2(2) . . . . ?
N3 N2 C6 C5 177(2) . . . . ?
N3 C7 C33 N7 178(2) . . . . ?
N3 C7 C33 N14 6(3) . . . . ?
N4 C7 C33 N7 3(4) . . . . ?
N4 C7 C33 N14 -169(2) . . . . ?
N6 N7 C33 N14 -3(3) . . . . ?
N6 N7 C33 C7 -175(2) . . . . ?
N7 N6 C8 N14 -1(3) . . . . ?
N8 N9 C10 N10 0(2) . . . . ?
N8 N9 C10 C11 -179.1(17) . . . . ?
N9 N8 C9 N10 1(3) . . . . ?
N9 N8 C9 C1 -175(2) . . . . ?
N9 C10 C11 N11 -171.6(19) . . . . ?
N9 C10 C11 N13 3(3) . . . . ?
N10 C10 C11 N11 10(3) . . . . ?
N10 C10 C11 N13 -176.2(19) . . . . ?
N11 N12 C12 N13 3(2) . . . . ?
N12 N11 C11 N13 0(2) . . . . ?
N12 N11 C11 C10 174.4(17) . . . . ?
C1 N1 C5 C4 6(4) . . . . ?
C1 N1 C5 C6 170(2) . . . . ?
C1 C2 C3 C4 -8(4) . . . . ?
C2 C1 C9 N8 -7(4) . . . . ?
C2 C1 C9 N10 178(3) . . . . ?
C2 C3 C4 C5 10(4) . . . . ?
C3 C4 C5 N1 -10(4) . . . . ?
C3 C4 C5 C6 -172(2) . . . . ?
C4 C5 C6 N2 2(4) . . . . ?
C4 C5 C6 N4 -179(2) . . . . ?
C5 N1 C1 C2 -3(4) . . . . ?
C5 N1 C1 C9 -179.6(19) . . . . ?
C6 N2 N3 Zn2 -149.4(17) . . . 6_565 ?
C6 N2 N3 C7 1(2) . . . . ?
C6 N4 C7 N3 -2(2) . . . . ?
C6 N4 C7 C33 174(2) . . . . ?
C7 N4 C6 N2 2(2) . . . . ?
C7 N4 C6 C5 -176.7(18) . . . . ?
C8 N6 N7 C33 2(2) . . . . ?
C8 N14 C33 N7 2(3) . . . . ?
C8 N14 C33 C7 175(2) . . . . ?
C9 N8 N9 Zn2 -179(2) . . . . ?
C9 N8 N9 C10 0(2) . . . . ?
C9 N10 C10 N9 0(2) . . . . ?
C9 N10 C10 C11 179(2) . . . . ?
C9 C1 C2 C3 179(3) . . . . ?
C10 N10 C9 N8 -1(2) . . . . ?
C10 N10 C9 C1 175(2) . . . . ?
C11 N11 N12 Zn1 -175.2(13) . . . 8_656 ?
C11 N11 N12 C12 -1.5(19) . . . . ?
C11 N13 C12 N12 -3(2) . . . . ?
C12 N13 C11 N11 1(2) . . . . ?
C12 N13 C11 C10 -173.5(17) . . . . ?
C33 N14 C8 N6 0(3) . . . . ?

loop_
_platon_squeeze_void_nr
_platon_squeeze_void_average_x
_platon_squeeze_void_average_y
_platon_squeeze_void_average_z
_platon_squeeze_void_volume
_platon_squeeze_void_count_electrons
_platon_squeeze_void_content
1 0.000 0.000 0.000 10 14 ' '
2 0.000 0.500 0.750 515 223 ' '
3 0.000 0.500 0.250 8 8 ' '
4 0.500 1.000 0.250 515 223 ' '
5 0.500 0.500 0.500 10 14 ' '
6 0.500 0.000 0.750 8 8 ' '

loop_
_twin_individual_id
_twin_individual_mass_fraction_refined
1 0.724(4)
2 0.276(4)
